data_2106478
loop_
_publ_author_name
'Anderson, J.B.'
'Kostiner, E.'
'Rea, J.R.'

_publ_section_title
;
 Unique face-sharing octahedral chains in ferrous chlorophosphate, Fe2 (P
 O4) Cl
;
_journal_name_full 'Acta Crystallographica B (24,1968-38,1982)'
_journal_page_first 2427
_journal_page_last 2431
_journal_volume 32
_journal_year 1976
_chemical_formula_sum 'Cl Fe2 O4 P'
_chemical_name_systematic 'Fe2 (P O4) Cl'
_space_group_IT_number 15
_symmetry_space_group_name_Hall '-C 2yc'
_symmetry_space_group_name_H-M 'C 1 2/c 1'
_cell_angle_alpha 90
_cell_angle_beta 132.53
_cell_angle_gamma 90
_cell_formula_units_Z 8
_cell_length_a 13.677
_cell_length_b 9.217
_cell_length_c 9.326
_cell_volume 866.360
_citation_journal_id_ASTM ACBCAR
_cod_data_source_file Anderson_ACBCAR_1976_631.cif
_cod_data_source_block Cl1Fe2O4P1
_cod_original_cell_volume 866.3597
_cod_original_formula_sum 'Cl1 Fe2 O4 P1'
_cod_database_code 2106478

loop_
_symmetry_equiv_pos_as_xyz
x,y,z
-x,y,-z+1/2
-x,-y,-z
x,-y,z-1/2
x+1/2,y+1/2,z
-x+1/2,y+1/2,-z+1/2
-x+1/2,-y+1/2,-z
x+1/2,-y+1/2,z-1/2

loop_
_atom_site_label
_atom_site_type_symbol
_atom_site_fract_x
_atom_site_fract_y
_atom_site_fract_z
_atom_site_occupancy
_atom_site_U_iso_or_equiv
O2 O-2 0.3017 0.0958 0.4607 1 0.0
Cl1 Cl-1 0.07029 0.2727 0.0752 1 0.0
P1 P+5 0.26997 0.4892 0.0178 1 0.0
Fe1 Fe+2 0.31224 0.2415 0.32351 1 0.0
O3 O-2 0.3294 0.1149 0.1512 1 0.0
O4 O-2 0.3504 0.4349 0.478 1 0.0
Fe2 Fe+2 0.5 0.21695 0.25 1 0.0
O1 O-2 0.3724 0.3999 0.2104 1 0.0
Fe3 Fe+2 0 0 0 1 0.0
